data_7029280
loop_
_publ_author_name
'Wang, Pei'
'Shannigrahi, Santiranjan'
'Yakovlev, Nikolai L.'
'Hor, T. S. Andy'

_publ_section_title
;
 Magnetocaloric effect of a series of remarkably isostructural
 intermetallic [Ni(II)3Ln(III)] cubane aggregates.
;
_journal_issue 1
_journal_name_full 'Dalton transactions (Cambridge, England : 2003)'
_journal_page_first 182
_journal_page_last 187
_journal_paper_doi 10.1039/c3dt52176a
_journal_volume 43
_journal_year 2014
_chemical_formula_sum 'C35 H43 Cl2 N4 Ni3 O15 Y'
_chemical_formula_weight 1095.67
_chemical_name_systematic
; 
 ? 
;
_space_group_IT_number 2
_symmetry_cell_setting triclinic
_symmetry_space_group_name_Hall '-P 1'
_symmetry_space_group_name_H-M 'P -1'
_atom_sites_solution_hydrogens geom
_atom_sites_solution_primary direct
_atom_sites_solution_secondary difmap
_audit_creation_method SHELXL-97
_cell_angle_alpha 87.5570(10)
_cell_angle_beta 75.6550(10)
_cell_angle_gamma 89.1680(10)
_cell_formula_units_Z 2
_cell_length_a 10.7085(7)
_cell_length_b 10.7725(7)
_cell_length_c 18.7974(13)
_cell_measurement_reflns_used 8248
_cell_measurement_temperature 100(2)
_cell_measurement_theta_max 27.47
_cell_measurement_theta_min 2.24
_cell_volume 2098.9(2)
_computing_cell_refinement 'Bruker SMART'
_computing_data_collection 'Bruker SMART'
_computing_data_reduction 'Bruker SAINT'
_computing_molecular_graphics 'Bruker SHELXTL'
_computing_publication_material 'Bruker SHELXTL'
_computing_structure_refinement 'SHELXL-97 (Sheldrick, 1997)'
_computing_structure_solution 'SHELXS-97 (Sheldrick, 1990)'
_diffrn_ambient_temperature 100(2)
_diffrn_measured_fraction_theta_full 0.998
_diffrn_measured_fraction_theta_max 0.998
_diffrn_measurement_device_type 'CCD area detector'
_diffrn_measurement_method 'phi and omega scans'
_diffrn_radiation_monochromator graphite
_diffrn_radiation_source 'fine-focus sealed tube'
_diffrn_radiation_type MoK\a
_diffrn_radiation_wavelength 0.71073
_diffrn_reflns_av_R_equivalents 0.0384
_diffrn_reflns_av_unetI/netI 0.0468
_diffrn_reflns_limit_h_max 13
_diffrn_reflns_limit_h_min -13
_diffrn_reflns_limit_k_max 13
_diffrn_reflns_limit_k_min -13
_diffrn_reflns_limit_l_max 24
_diffrn_reflns_limit_l_min -24
_diffrn_reflns_number 26715
_diffrn_reflns_theta_full 27.50
_diffrn_reflns_theta_max 27.50
_diffrn_reflns_theta_min 1.12
_exptl_absorpt_coefficient_mu 2.893
_exptl_absorpt_correction_T_max 0.4773
_exptl_absorpt_correction_T_min 0.3907
_exptl_absorpt_correction_type multi-scan
_exptl_absorpt_process_details 'Sadabs, (Sheldrick 2008)'
_exptl_crystal_colour Blue
_exptl_crystal_density_diffrn 1.734
_exptl_crystal_density_meas ?
_exptl_crystal_density_method 'not measured'
_exptl_crystal_description Block
_exptl_crystal_F_000 1116
_exptl_crystal_size_max 0.40
_exptl_crystal_size_mid 0.36
_exptl_crystal_size_min 0.30
_refine_diff_density_max 1.322
_refine_diff_density_min -0.783
_refine_diff_density_rms 0.117
_refine_ls_extinction_method none
_refine_ls_goodness_of_fit_ref 1.051
_refine_ls_hydrogen_treatment mixed
_refine_ls_matrix_type full
_refine_ls_number_parameters 554
_refine_ls_number_reflns 9593
_refine_ls_number_restraints 2
_refine_ls_restrained_S_all 1.051
_refine_ls_R_factor_all 0.0569
_refine_ls_R_factor_gt 0.0402
_refine_ls_shift/su_max 0.001
_refine_ls_shift/su_mean 0.000
_refine_ls_structure_factor_coef Fsqd
_refine_ls_weighting_details 'calc w=1/[\s^2^(Fo^2^)+(0.0568P)^2^+1.0220P] where P=(Fo^2^+2Fc^2^)/3'
_refine_ls_weighting_scheme calc
_refine_ls_wR_factor_gt 0.0986
_refine_ls_wR_factor_ref 0.1052
_reflns_number_gt 7653
_reflns_number_total 9593
_reflns_threshold_expression >2sigma(I)
_cod_data_source_file c3dt52176a.txt
_cod_data_source_block c066
_cod_depositor_comments
;
The following automatic conversions were performed:

'_symmetry_cell_setting' value 'Triclinic' changed to 'triclinic'
according to
/usr/data/users/saulius/automatic-downloads/current/RSC/lib/dictionaries/cif_core.dic
dictionary named 'cif_core.dic' version 2.4.2 from
2011-04-26.

'_exptl_absorpt_correction_type' value 'Multi-scan'
changed to 'multi-scan' according to
/usr/data/users/saulius/automatic-downloads/current/RSC/lib/dictionaries/cif_core.dic
dictionary named 'cif_core.dic' version 2.4.2 from 2011-04-26.

Automatic conversion script
Id: cif_fix_values 2281 2013-09-26 08:29:07Z andrius 

The following automatic conversions were performed:

'_exptl_crystal_density_meas' value 'Not Measured' was changed to '?'
- the value is perceived as not measured.

Automatic conversion script
Id: cif_fix_values 3008 2015-01-20 13:52:24Z robertas 
;
_cod_original_sg_symbol_H-M P-1
_cod_database_code 7029280

loop_
_symmetry_equiv_pos_as_xyz
'x, y, z'
'-x, -y, -z'

loop_
_atom_site_label
_atom_site_type_symbol
_atom_site_fract_x
_atom_site_fract_y
_atom_site_fract_z
_atom_site_U_iso_or_equiv
_atom_site_adp_type
_atom_site_occupancy
_atom_site_symmetry_multiplicity
_atom_site_calc_flag
_atom_site_refinement_flags
Y1 Y 0.13518(3) 0.49432(3) 0.215457(16) 0.01566(8) Uani 1 1 d .
Ni1 Ni 0.21514(4) 0.78765(4) 0.14185(2) 0.01560(10) Uani 1 1 d .
Ni2 Ni -0.04152(4) 0.77669(4) 0.24654(2) 0.01795(10) Uani 1 1 d .
Ni3 Ni 0.20565(4) 0.72878(4) 0.30738(2) 0.01546(10) Uani 1 1 d .
N1 N 0.3984(3) 0.8537(2) 0.12618(14) 0.0177(5) Uani 1 1 d .
N2 N 0.2458(3) 0.6977(2) 0.04264(14) 0.0190(6) Uani 1 1 d .
N3 N 0.3285(3) 0.8755(2) 0.30537(14) 0.0181(6) Uani 1 1 d .
N4 N 0.0933(3) 0.7568(2) 0.41290(14) 0.0192(6) Uani 1 1 d .
O1 O 0.2869(2) 0.65404(19) 0.20254(11) 0.0163(4) Uani 1 1 d .
O2 O 0.0586(2) 0.67253(19) 0.16070(11) 0.0162(4) Uani 1 1 d .
O3 O 0.1333(2) 0.85354(19) 0.24557(11) 0.0172(4) Uani 1 1 d .
O4 O 0.0429(2) 0.63058(19) 0.30439(11) 0.0163(4) Uani 1 1 d .
O5 O 0.1320(2) 0.9337(2) 0.09930(12) 0.0220(5) Uani 1 1 d .
O6 O -0.0675(2) 0.9202(2) 0.17440(13) 0.0227(5) Uani 1 1 d .
O7 O 0.3067(2) 0.5995(2) 0.35221(12) 0.0209(5) Uani 1 1 d .
O8 O 0.2475(2) 0.4329(2) 0.30141(12) 0.0225(5) Uani 1 1 d .
O9 O 0.3100(2) 0.3932(2) 0.13207(13) 0.0265(5) Uani 1 1 d .
O10 O 0.1246(2) 0.4119(2) 0.10279(12) 0.0221(5) Uani 1 1 d .
O11 O -0.0903(2) 0.4370(2) 0.23763(13) 0.0237(5) Uani 1 1 d .
O12 O 0.0469(2) 0.2959(2) 0.25978(13) 0.0250(5) Uani 1 1 d .
O13 O -0.1314(2) 0.8623(2) 0.33809(13) 0.0267(5) Uani 1 1 d .
O14 O -0.3090(2) 0.7464(2) 0.37854(14) 0.0324(6) Uani 1 1 d .
C1 C 0.4440(4) 0.9659(3) 0.09851(19) 0.0267(8) Uani 1 1 d .
H1 H 0.3886 1.0222 0.0806 0.032 Uiso 1 1 calc R
C2 C 0.5685(4) 1.0024(4) 0.0951(2) 0.0357(9) Uani 1 1 d .
H2 H 0.5982 1.0822 0.0751 0.043 Uiso 1 1 calc R
C3 C 0.6483(4) 0.9222(4) 0.1209(2) 0.0340(9) Uani 1 1 d .
H3 H 0.7339 0.9462 0.1197 0.041 Uiso 1 1 calc R
C4 C 0.6038(3) 0.8060(3) 0.14886(18) 0.0225(7) Uani 1 1 d .
H4 H 0.6583 0.7487 0.1667 0.027 Uiso 1 1 calc R
C5 C 0.4780(3) 0.7745(3) 0.15038(16) 0.0180(6) Uani 1 1 d .
C6 C 0.4223(3) 0.6489(3) 0.17923(18) 0.0195(7) Uani 1 1 d .
H6A H 0.4479 0.5881 0.1401 0.023 Uiso 1 1 calc R
H6B H 0.4578 0.6201 0.2210 0.023 Uiso 1 1 calc R
C7 C 0.3539(3) 0.6868(3) -0.01093(18) 0.0228(7) Uani 1 1 d .
H7 H 0.4332 0.7105 -0.0015 0.027 Uiso 1 1 calc R
C8 C 0.3558(3) 0.6429(3) -0.07911(18) 0.0238(7) Uani 1 1 d .
H8 H 0.4346 0.6343 -0.1154 0.029 Uiso 1 1 calc R
C9 C 0.2386(3) 0.6115(3) -0.09304(18) 0.0237(7) Uani 1 1 d .
H9 H 0.2357 0.5835 -0.1398 0.028 Uiso 1 1 calc R
C10 C 0.1266(3) 0.6215(3) -0.03824(18) 0.0214(7) Uani 1 1 d .
H10 H 0.0458 0.6010 -0.0469 0.026 Uiso 1 1 calc R
C11 C 0.1340(3) 0.6621(3) 0.02982(17) 0.0172(6) Uani 1 1 d .
C12 C 0.0179(3) 0.6685(3) 0.09438(17) 0.0191(7) Uani 1 1 d .
H12A H -0.0336 0.7436 0.0886 0.023 Uiso 1 1 calc R
H12B H -0.0371 0.5948 0.0962 0.023 Uiso 1 1 calc R
C13 C 0.4432(3) 0.8761(3) 0.32292(18) 0.0231(7) Uani 1 1 d .
H13 H 0.4773 0.7998 0.3373 0.028 Uiso 1 1 calc R
C14 C 0.5126(4) 0.9829(3) 0.3208(2) 0.0318(9) Uani 1 1 d .
H14 H 0.5939 0.9803 0.3327 0.038 Uiso 1 1 calc R
C15 C 0.4625(4) 1.0937(4) 0.3012(2) 0.0374(9) Uani 1 1 d .
H15 H 0.5088 1.1687 0.2997 0.045 Uiso 1 1 calc R
C16 C 0.3443(4) 1.0957(3) 0.2836(2) 0.0304(8) Uani 1 1 d .
H16A H 0.3080 1.1717 0.2706 0.037 Uiso 1 1 calc R
C17 C 0.2803(3) 0.9841(3) 0.28550(17) 0.0194(7) Uani 1 1 d .
C18 C 0.1525(3) 0.9759(3) 0.26504(18) 0.0212(7) Uani 1 1 d .
H18A H 0.0816 0.9993 0.3072 0.025 Uiso 1 1 calc R
H18B H 0.1517 1.0347 0.2232 0.025 Uiso 1 1 calc R
C19 C 0.1161(3) 0.8331(3) 0.46356(18) 0.0233(7) Uani 1 1 d .
H19 H 0.1819 0.8938 0.4487 0.028 Uiso 1 1 calc R
C20 C 0.0472(4) 0.8258(3) 0.53612(18) 0.0266(8) Uani 1 1 d .
H20 H 0.0650 0.8813 0.5703 0.032 Uiso 1 1 calc R
C21 C -0.0476(4) 0.7376(3) 0.55851(18) 0.0268(8) Uani 1 1 d .
H21 H -0.0950 0.7300 0.6084 0.032 Uiso 1 1 calc R
C22 C -0.0724(3) 0.6601(3) 0.50676(18) 0.0242(7) Uani 1 1 d .
H22 H -0.1379 0.5989 0.5208 0.029 Uiso 1 1 calc R
C23 C -0.0009(3) 0.6724(3) 0.43412(17) 0.0205(7) Uani 1 1 d .
C24 C -0.0251(3) 0.5895(3) 0.37609(17) 0.0215(7) Uani 1 1 d .
H24A H 0.0021 0.5036 0.3860 0.026 Uiso 1 1 calc R
H24B H -0.1186 0.5884 0.3788 0.026 Uiso 1 1 calc R
C25 C 0.0182(3) 0.9717(3) 0.12401(18) 0.0228(7) Uani 1 1 d .
C26 C -0.0171(4) 1.0927(3) 0.0902(2) 0.0328(9) Uani 1 1 d .
H26A H -0.1110 1.1032 0.1035 0.049 Uiso 1 1 calc R
H26B H 0.0139 1.0916 0.0366 0.049 Uiso 1 1 calc R
H26C H 0.0230 1.1618 0.1084 0.049 Uiso 1 1 calc R
C27 C 0.3131(3) 0.4862(3) 0.33803(18) 0.0228(7) Uani 1 1 d .
C28 C 0.4093(5) 0.4078(4) 0.3668(2) 0.0457(12) Uani 1 1 d .
H28A H 0.3760 0.3232 0.3786 0.069 Uiso 1 1 calc R
H28B H 0.4231 0.4438 0.4113 0.069 Uiso 1 1 calc R
H28C H 0.4911 0.4055 0.3294 0.069 Uiso 1 1 calc R
C29 C 0.2394(3) 0.3732(3) 0.08917(18) 0.0215(7) Uani 1 1 d .
C30 C 0.2909(4) 0.3049(4) 0.0201(2) 0.0356(9) Uani 1 1 d .
H30A H 0.2209 0.2904 -0.0036 0.053 Uiso 1 1 calc R
H30B H 0.3272 0.2250 0.0321 0.053 Uiso 1 1 calc R
H30C H 0.3583 0.3545 -0.0134 0.053 Uiso 1 1 calc R
C31 C -0.0657(3) 0.3256(3) 0.25656(17) 0.0231(7) Uani 1 1 d .
C32 C -0.1712(4) 0.2311(4) 0.2753(2) 0.0332(9) Uani 1 1 d .
H32A H -0.1335 0.1475 0.2740 0.050 Uiso 1 1 calc R
H32B H -0.2238 0.2391 0.2394 0.050 Uiso 1 1 calc R
H32C H -0.2254 0.2448 0.3246 0.050 Uiso 1 1 calc R
C33 C -0.2308(4) 0.8284(3) 0.3859(2) 0.0289(8) Uani 1 1 d .
C34 C -0.2593(4) 0.8932(4) 0.4576(2) 0.0406(10) Uani 1 1 d .
H34A H -0.2980 0.9747 0.4515 0.061 Uiso 1 1 calc R
H34B H -0.1790 0.9041 0.4728 0.061 Uiso 1 1 calc R
H34C H -0.3193 0.8430 0.4954 0.061 Uiso 1 1 calc R
C1S C 0.4106(4) 0.6768(3) 0.4888(2) 0.0315(8) Uani 1 1 d .
H1S1 H 0.5006 0.6487 0.4693 0.038 Uiso 1 1 calc R
H1S2 H 0.3717 0.6938 0.4468 0.038 Uiso 1 1 calc R
Cl1 Cl 0.40986(11) 0.81358(10) 0.53698(6) 0.0447(3) Uani 1 1 d .
Cl2 Cl 0.32259(11) 0.55864(11) 0.54771(6) 0.0459(3) Uani 1 1 d .
O1W O -0.2040(2) 0.6731(2) 0.24701(14) 0.0244(5) Uani 1 1 d D
H1W H -0.181(5) 0.5983(18) 0.253(3) 0.062(16) Uiso 1 1 d D
H2W H -0.239(5) 0.678(5) 0.2929(8) 0.067(17) Uiso 1 1 d D

loop_
_atom_site_aniso_label
_atom_site_aniso_U_11
_atom_site_aniso_U_22
_atom_site_aniso_U_33
_atom_site_aniso_U_23
_atom_site_aniso_U_13
_atom_site_aniso_U_12
Y1 0.01966(16) 0.01518(16) 0.01360(15) 0.00119(11) -0.00706(12) -0.00220(12)
Ni1 0.0197(2) 0.0160(2) 0.01323(19) 0.00303(15) -0.00850(16) -0.00376(16)
Ni2 0.0202(2) 0.0160(2) 0.0202(2) 0.00147(16) -0.01010(17) -0.00178(16)
Ni3 0.0208(2) 0.0148(2) 0.01221(19) 0.00123(15) -0.00697(16) -0.00150(16)
N1 0.0239(14) 0.0174(13) 0.0134(12) 0.0009(10) -0.0076(11) -0.0047(11)
N2 0.0238(14) 0.0191(14) 0.0161(13) 0.0037(11) -0.0095(11) -0.0036(11)
N3 0.0247(14) 0.0187(14) 0.0121(12) -0.0014(10) -0.0066(11) -0.0020(11)
N4 0.0243(14) 0.0175(14) 0.0163(13) -0.0004(11) -0.0058(11) 0.0008(11)
O1 0.0163(11) 0.0187(11) 0.0150(10) 0.0022(8) -0.0062(9) -0.0023(9)
O2 0.0198(11) 0.0171(11) 0.0144(10) 0.0011(8) -0.0094(9) -0.0032(9)
O3 0.0222(11) 0.0145(11) 0.0166(11) 0.0012(8) -0.0082(9) -0.0024(9)
O4 0.0208(11) 0.0162(11) 0.0115(10) 0.0023(8) -0.0039(9) -0.0021(9)
O5 0.0283(13) 0.0200(12) 0.0209(12) 0.0050(9) -0.0131(10) -0.0035(10)
O6 0.0239(12) 0.0214(12) 0.0256(12) 0.0042(10) -0.0122(10) -0.0007(10)
O7 0.0312(13) 0.0187(12) 0.0166(11) 0.0003(9) -0.0133(10) 0.0018(10)
O8 0.0345(13) 0.0184(12) 0.0191(11) 0.0015(9) -0.0152(10) -0.0035(10)
O9 0.0203(12) 0.0350(14) 0.0266(13) -0.0079(11) -0.0091(10) -0.0012(10)
O10 0.0223(12) 0.0275(13) 0.0184(11) -0.0040(9) -0.0084(10) 0.0001(10)
O11 0.0253(13) 0.0214(12) 0.0240(12) -0.0015(10) -0.0047(10) -0.0052(10)
O12 0.0293(13) 0.0230(12) 0.0246(12) 0.0050(10) -0.0110(10) -0.0050(10)
O13 0.0229(13) 0.0278(13) 0.0287(13) -0.0001(10) -0.0053(11) 0.0001(10)
O14 0.0259(13) 0.0352(15) 0.0340(14) -0.0039(12) -0.0029(11) -0.0031(11)
C1 0.035(2) 0.0232(18) 0.0236(18) 0.0041(14) -0.0104(15) -0.0072(15)
C2 0.039(2) 0.0248(19) 0.043(2) 0.0047(17) -0.0088(18) -0.0192(17)
C3 0.028(2) 0.036(2) 0.039(2) -0.0031(17) -0.0114(17) -0.0138(17)
C4 0.0205(17) 0.0290(18) 0.0191(16) -0.0034(14) -0.0064(13) -0.0041(14)
C5 0.0236(16) 0.0221(16) 0.0096(14) -0.0015(12) -0.0064(12) -0.0035(13)
C6 0.0165(15) 0.0219(17) 0.0207(16) 0.0026(13) -0.0066(13) -0.0020(13)
C7 0.0244(17) 0.0249(18) 0.0209(17) 0.0027(13) -0.0092(14) -0.0026(14)
C8 0.0296(18) 0.0232(17) 0.0174(16) 0.0022(13) -0.0041(14) -0.0028(14)
C9 0.038(2) 0.0206(17) 0.0149(15) 0.0000(13) -0.0104(14) -0.0038(15)
C10 0.0263(17) 0.0191(16) 0.0232(17) 0.0010(13) -0.0148(14) -0.0016(13)
C11 0.0229(16) 0.0151(15) 0.0161(15) 0.0045(12) -0.0101(13) -0.0013(12)
C12 0.0216(16) 0.0219(17) 0.0169(15) 0.0005(12) -0.0106(13) -0.0025(13)
C13 0.0260(18) 0.0246(18) 0.0223(17) -0.0048(14) -0.0125(14) 0.0017(14)
C14 0.031(2) 0.030(2) 0.042(2) -0.0100(17) -0.0219(18) -0.0015(16)
C15 0.042(2) 0.026(2) 0.051(3) -0.0107(18) -0.023(2) -0.0051(17)
C16 0.040(2) 0.0192(17) 0.036(2) -0.0046(15) -0.0162(18) -0.0008(15)
C17 0.0258(17) 0.0189(16) 0.0156(15) -0.0057(12) -0.0083(13) 0.0001(13)
C18 0.0268(18) 0.0158(16) 0.0230(17) -0.0003(13) -0.0100(14) -0.0002(13)
C19 0.0306(19) 0.0209(17) 0.0190(16) 0.0002(13) -0.0070(14) -0.0022(14)
C20 0.039(2) 0.0236(18) 0.0185(16) -0.0056(14) -0.0092(15) 0.0013(15)
C21 0.034(2) 0.0305(19) 0.0133(16) 0.0010(14) -0.0022(14) 0.0022(16)
C22 0.0317(19) 0.0196(17) 0.0194(17) 0.0016(13) -0.0033(14) -0.0027(14)
C23 0.0253(17) 0.0184(16) 0.0183(16) 0.0009(13) -0.0067(13) 0.0006(13)
C24 0.0285(18) 0.0206(17) 0.0142(15) 0.0013(13) -0.0029(13) -0.0042(14)
C25 0.0321(19) 0.0189(17) 0.0234(17) 0.0019(13) -0.0186(15) -0.0056(14)
C26 0.040(2) 0.0217(18) 0.040(2) 0.0101(16) -0.0186(18) 0.0003(16)
C27 0.0284(18) 0.0242(18) 0.0189(16) -0.0014(13) -0.0118(14) 0.0029(14)
C28 0.068(3) 0.031(2) 0.056(3) -0.017(2) -0.048(2) 0.019(2)
C29 0.0241(18) 0.0208(17) 0.0202(16) 0.0007(13) -0.0069(14) -0.0047(14)
C30 0.0261(19) 0.051(3) 0.032(2) -0.0192(18) -0.0082(16) 0.0021(17)
C31 0.0287(19) 0.0271(18) 0.0125(15) -0.0006(13) -0.0028(13) -0.0082(15)
C32 0.034(2) 0.035(2) 0.029(2) 0.0022(16) -0.0041(16) -0.0127(17)
C33 0.030(2) 0.0272(19) 0.031(2) -0.0013(15) -0.0121(16) 0.0063(16)
C34 0.040(2) 0.040(2) 0.038(2) -0.0107(19) -0.0016(19) -0.0018(19)
C1S 0.039(2) 0.034(2) 0.0235(18) 0.0006(16) -0.0106(16) -0.0061(17)
Cl1 0.0473(6) 0.0373(6) 0.0483(6) -0.0097(5) -0.0085(5) -0.0008(5)
Cl2 0.0445(6) 0.0497(6) 0.0428(6) 0.0069(5) -0.0099(5) -0.0188(5)
O1W 0.0245(13) 0.0250(14) 0.0253(13) 0.0015(11) -0.0094(11) -0.0017(11)

loop_
_atom_type_symbol
_atom_type_description
_atom_type_scat_dispersion_real
_atom_type_scat_dispersion_imag
_atom_type_scat_source
C C 0.0033 0.0016 'International Tables Vol C Tables 4.2.6.8 and 6.1.1.4'
H H 0.0000 0.0000 'International Tables Vol C Tables 4.2.6.8 and 6.1.1.4'
N N 0.0061 0.0033 'International Tables Vol C Tables 4.2.6.8 and 6.1.1.4'
O O 0.0106 0.0060 'International Tables Vol C Tables 4.2.6.8 and 6.1.1.4'
Ni Ni 0.3393 1.1124 'International Tables Vol C Tables 4.2.6.8 and 6.1.1.4'
Y Y -2.7962 3.5667 'International Tables Vol C Tables 4.2.6.8 and 6.1.1.4'
Cl Cl 0.1484 0.1585 'International Tables Vol C Tables 4.2.6.8 and 6.1.1.4'

loop_
_geom_angle_atom_site_label_1
_geom_angle_atom_site_label_2
_geom_angle_atom_site_label_3
_geom_angle
O4 Y1 O8 82.08(8)
O4 Y1 O1 75.35(7)
O8 Y1 O1 77.87(7)
O4 Y1 O10 145.11(8)
O8 Y1 O10 132.18(8)
O1 Y1 O10 113.56(8)
O4 Y1 O2 70.17(7)
O8 Y1 O2 142.57(7)
O1 Y1 O2 71.28(7)
O10 Y1 O2 80.74(8)
O4 Y1 O12 105.86(8)
O8 Y1 O12 76.38(8)
O1 Y1 O12 153.75(8)
O10 Y1 O12 80.89(8)
O2 Y1 O12 134.44(8)
O4 Y1 O9 155.66(8)
O8 Y1 O9 83.23(8)
O1 Y1 O9 82.66(8)
O10 Y1 O9 54.79(8)
O2 Y1 O9 112.57(8)
O12 Y1 O9 89.31(8)
O4 Y1 O11 79.53(7)
O8 Y1 O11 118.78(8)
O1 Y1 O11 147.50(8)
O10 Y1 O11 77.24(8)
O2 Y1 O11 81.05(7)
O12 Y1 O11 54.32(8)
O9 Y1 O11 124.69(8)
O4 Y1 Ni3 37.96(5)
O8 Y1 Ni3 66.93(6)
O1 Y1 Ni3 39.82(5)
O10 Y1 Ni3 149.41(6)
O2 Y1 Ni3 75.80(5)
O12 Y1 Ni3 129.69(6)
O9 Y1 Ni3 117.89(6)
O11 Y1 Ni3 117.42(6)
O4 Y1 Ni1 73.14(5)
O8 Y1 Ni1 112.75(6)
O1 Y1 Ni1 35.90(5)
O10 Y1 Ni1 94.48(6)
O2 Y1 Ni1 35.87(5)
O12 Y1 Ni1 170.27(6)
O9 Y1 Ni1 95.02(6)
O11 Y1 Ni1 116.41(6)
Ni3 Y1 Ni1 55.182(11)
O4 Y1 Ni2 36.52(5)
O8 Y1 Ni2 116.52(6)
O1 Y1 Ni2 73.25(5)
O10 Y1 Ni2 111.15(6)
O2 Y1 Ni2 34.02(5)
O12 Y1 Ni2 123.62(6)
O9 Y1 Ni2 143.74(6)
O11 Y1 Ni2 74.29(6)
Ni3 Y1 Ni2 54.664(11)
Ni1 Y1 Ni2 50.115(11)
O5 Ni1 N1 100.06(10)
O5 Ni1 O2 96.14(9)
N1 Ni1 O2 163.00(10)
O5 Ni1 O1 169.83(9)
N1 Ni1 O1 80.89(9)
O2 Ni1 O1 84.08(8)
O5 Ni1 O3 87.85(9)
N1 Ni1 O3 99.69(9)
O2 Ni1 O3 85.98(8)
O1 Ni1 O3 82.02(8)
O5 Ni1 N2 90.67(10)
N1 Ni1 N2 96.65(10)
O2 Ni1 N2 77.94(9)
O1 Ni1 N2 99.29(9)
O3 Ni1 N2 163.60(10)
O5 Ni1 Ni2 81.63(7)
N1 Ni1 Ni2 143.64(7)
O2 Ni1 Ni2 44.31(6)
O1 Ni1 Ni2 91.60(6)
O3 Ni1 Ni2 43.95(6)
N2 Ni1 Ni2 119.70(7)
O5 Ni1 Ni3 127.13(7)
N1 Ni1 Ni3 89.68(7)
O2 Ni1 Ni3 84.61(6)
O1 Ni1 Ni3 42.72(6)
O3 Ni1 Ni3 39.33(6)
N2 Ni1 Ni3 139.98(7)
Ni2 Ni1 Ni3 62.528(13)
O5 Ni1 Y1 138.78(7)
N1 Ni1 Y1 121.09(7)
O2 Ni1 Y1 42.67(6)
O1 Ni1 Y1 42.03(6)
O3 Ni1 Y1 87.58(6)
N2 Ni1 Y1 82.79(7)
Ni2 Ni1 Y1 67.106(12)
Ni3 Ni1 Y1 60.619(11)
O13 Ni2 O3 92.71(9)
O13 Ni2 O2 172.92(9)
O3 Ni2 O2 86.20(8)
O13 Ni2 O6 95.52(10)
O3 Ni2 O6 88.03(9)
O2 Ni2 O6 91.44(9)
O13 Ni2 O1W 92.35(10)
O3 Ni2 O1W 171.30(9)
O2 Ni2 O1W 87.92(9)
O6 Ni2 O1W 98.52(9)
O13 Ni2 O4 94.74(9)
O3 Ni2 O4 78.73(8)
O2 Ni2 O4 78.18(8)
O6 Ni2 O4 163.60(9)
O1W Ni2 O4 93.80(9)
O13 Ni2 Ni1 136.65(7)
O3 Ni2 Ni1 44.67(6)
O2 Ni2 Ni1 43.83(6)
O6 Ni2 Ni1 78.50(7)
O1W Ni2 Ni1 130.97(7)
O4 Ni2 Ni1 85.26(6)
O13 Ni2 Ni3 91.36(7)
O3 Ni2 Ni3 38.44(6)
O2 Ni2 Ni3 83.43(6)
O6 Ni2 Ni3 126.35(6)
O1W Ni2 Ni3 134.34(7)
O4 Ni2 Ni3 40.54(6)
Ni1 Ni2 Ni3 61.338(13)
O13 Ni2 Y1 133.04(7)
O3 Ni2 Y1 84.67(6)
O2 Ni2 Y1 39.90(6)
O6 Ni2 Y1 131.09(7)
O1W Ni2 Y1 86.71(7)
O4 Ni2 Y1 38.71(5)
Ni1 Ni2 Y1 62.779(12)
Ni3 Ni2 Y1 58.907(11)
O3 Ni3 O7 168.98(9)
O3 Ni3 N3 80.21(9)
O7 Ni3 N3 96.67(10)
O3 Ni3 O4 82.62(8)
O7 Ni3 O4 101.77(9)
N3 Ni3 O4 160.81(10)
O3 Ni3 N4 102.83(10)
O7 Ni3 N4 87.95(10)
N3 Ni3 N4 95.50(10)
O4 Ni3 N4 79.99(9)
O3 Ni3 O1 81.76(8)
O7 Ni3 O1 88.51(8)
N3 Ni3 O1 100.87(9)
O4 Ni3 O1 85.02(8)
N4 Ni3 O1 163.54(9)
O3 Ni3 Ni1 40.99(6)
O7 Ni3 Ni1 128.95(6)
N3 Ni3 Ni1 89.62(7)
O4 Ni3 Ni1 82.97(6)
N4 Ni3 Ni1 141.93(7)
O1 Ni3 Ni1 40.80(6)
O3 Ni3 Ni2 39.44(6)
O7 Ni3 Ni2 144.96(7)
N3 Ni3 Ni2 118.37(7)
O4 Ni3 Ni2 43.45(6)
N4 Ni3 Ni2 88.94(7)
O1 Ni3 Ni2 84.77(6)
Ni1 Ni3 Ni2 56.133(12)
O3 Ni3 Y1 91.84(6)
O7 Ni3 Y1 84.80(6)
N3 Ni3 Y1 145.64(7)
O4 Ni3 Y1 43.15(6)
N4 Ni3 Y1 118.86(8)
O1 Ni3 Y1 44.77(6)
Ni1 Ni3 Y1 64.198(12)
Ni2 Ni3 Y1 66.429(12)
C5 N1 C1 118.3(3)
C5 N1 Ni1 113.7(2)
C1 N1 Ni1 128.0(2)
C7 N2 C11 118.4(3)
C7 N2 Ni1 129.7(2)
C11 N2 Ni1 111.3(2)
C17 N3 C13 118.6(3)
C17 N3 Ni3 112.2(2)
C13 N3 Ni3 129.2(2)
C23 N4 C19 118.5(3)
C23 N4 Ni3 112.2(2)
C19 N4 Ni3 128.4(2)
C6 O1 Ni1 110.52(17)
C6 O1 Ni3 117.11(18)
Ni1 O1 Ni3 96.49(9)
C6 O1 Y1 129.59(18)
Ni1 O1 Y1 102.07(8)
Ni3 O1 Y1 95.41(8)
C12 O2 Ni1 107.93(17)
C12 O2 Ni2 120.78(18)
Ni1 O2 Ni2 91.86(8)
C12 O2 Y1 122.48(18)
Ni1 O2 Y1 101.46(8)
Ni2 O2 Y1 106.09(8)
C18 O3 Ni3 110.67(18)
C18 O3 Ni2 125.52(19)
Ni3 O3 Ni2 102.12(9)
C18 O3 Ni1 122.84(19)
Ni3 O3 Ni1 99.68(9)
Ni2 O3 Ni1 91.38(8)
C24 O4 Ni3 111.02(18)
C24 O4 Ni2 119.14(19)
Ni3 O4 Ni2 96.01(8)
C24 O4 Y1 122.15(18)
Ni3 O4 Y1 98.89(8)
Ni2 O4 Y1 104.77(8)
C25 O5 Ni1 125.4(2)
C25 O6 Ni2 126.9(2)
C27 O7 Ni3 124.4(2)
C27 O8 Y1 135.9(2)
C29 O9 Y1 91.1(2)
C29 O10 Y1 93.21(19)
C31 O11 Y1 91.43(19)
C31 O12 Y1 94.3(2)
C33 O13 Ni2 128.3(2)
N1 C1 C2 122.3(3)
C3 C2 C1 119.1(3)
C2 C3 C4 119.5(3)
C3 C4 C5 118.7(3)
N1 C5 C4 122.1(3)
N1 C5 C6 115.9(3)
C4 C5 C6 122.1(3)
O1 C6 C5 111.3(3)
N2 C7 C8 123.3(3)
C7 C8 C9 117.9(3)
C10 C9 C8 119.4(3)
C9 C10 C11 118.9(3)
N2 C11 C10 122.0(3)
N2 C11 C12 115.4(3)
C10 C11 C12 122.6(3)
O2 C12 C11 109.8(2)
N3 C13 C14 122.4(3)
C13 C14 C15 118.8(3)
C14 C15 C16 119.9(3)
C15 C16 C17 118.4(3)
N3 C17 C16 121.9(3)
N3 C17 C18 115.6(3)
C16 C17 C18 122.4(3)
O3 C18 C17 109.9(3)
N4 C19 C20 122.3(3)
C21 C20 C19 119.4(3)
C20 C21 C22 118.6(3)
C21 C22 C23 119.6(3)
N4 C23 C22 121.5(3)
N4 C23 C24 117.3(3)
C22 C23 C24 121.2(3)
O4 C24 C23 111.8(3)
O6 C25 O5 126.7(3)
O6 C25 C26 117.2(3)
O5 C25 C26 116.1(3)
O8 C27 O7 125.8(3)
O8 C27 C28 117.3(3)
O7 C27 C28 117.0(3)
O10 C29 O9 120.8(3)
O10 C29 C30 118.5(3)
O9 C29 C30 120.7(3)
O12 C31 O11 119.9(3)
O12 C31 C32 120.2(3)
O11 C31 C32 119.9(3)
O13 C33 O14 125.7(3)
O13 C33 C34 116.8(3)
O14 C33 C34 117.5(3)
Cl1 C1S Cl2 110.3(2)

loop_
_geom_bond_atom_site_label_1
_geom_bond_atom_site_label_2
_geom_bond_distance
Y1 O4 2.297(2)
Y1 O8 2.312(2)
Y1 O1 2.347(2)
Y1 O10 2.360(2)
Y1 O2 2.371(2)
Y1 O12 2.381(2)
Y1 O9 2.404(2)
Y1 O11 2.430(2)
Y1 Ni3 3.3178(5)
Y1 Ni1 3.4279(5)
Y1 Ni2 3.5512(5)
Ni1 O5 2.028(2)
Ni1 N1 2.044(3)
Ni1 O2 2.050(2)
Ni1 O1 2.056(2)
Ni1 O3 2.080(2)
Ni1 N2 2.089(3)
Ni1 Ni2 2.9580(6)
Ni1 Ni3 3.1259(6)
Ni2 O13 2.007(2)
Ni2 O3 2.054(2)
Ni2 O2 2.068(2)
Ni2 O6 2.074(2)
Ni2 O1W 2.078(2)
Ni2 O4 2.186(2)
Ni2 Ni3 3.1607(6)
Ni3 O3 2.010(2)
Ni3 O7 2.032(2)
Ni3 N3 2.065(3)
Ni3 O4 2.066(2)
Ni3 N4 2.081(3)
Ni3 O1 2.134(2)
N1 C5 1.342(4)
N1 C1 1.345(4)
N2 C7 1.341(4)
N2 C11 1.342(4)
N3 C17 1.347(4)
N3 C13 1.349(4)
N4 C23 1.342(4)
N4 C19 1.353(4)
O1 C6 1.408(4)
O2 C12 1.422(4)
O3 C18 1.414(4)
O4 C24 1.419(4)
O5 C25 1.261(4)
O6 C25 1.259(4)
O7 C27 1.258(4)
O8 C27 1.258(4)
O9 C29 1.261(4)
O10 C29 1.260(4)
O11 C31 1.280(4)
O12 C31 1.258(4)
O13 C33 1.258(4)
O14 C33 1.261(4)
C1 C2 1.381(5)
C2 C3 1.364(6)
C3 C4 1.381(5)
C4 C5 1.387(4)
C5 C6 1.511(4)
C7 C8 1.380(5)
C8 C9 1.394(5)
C9 C10 1.380(5)
C10 C11 1.391(4)
C11 C12 1.510(4)
C13 C14 1.372(5)
C14 C15 1.375(5)
C15 C16 1.384(5)
C16 C17 1.387(5)
C17 C18 1.516(4)
C19 C20 1.380(5)
C20 C21 1.376(5)
C21 C22 1.385(5)
C22 C23 1.392(4)
C23 C24 1.511(4)
C25 C26 1.510(5)
C27 C28 1.509(5)
C29 C30 1.499(5)
C31 C32 1.498(5)
C33 C34 1.506(5)
C1S Cl1 1.761(4)
C1S Cl2 1.770(4)

loop_
_geom_hbond_atom_site_label_D
_geom_hbond_atom_site_label_H
_geom_hbond_atom_site_label_A
_geom_hbond_distance_DH
_geom_hbond_distance_HA
_geom_hbond_distance_DA
_geom_hbond_angle_DHA
O1W H2W O14 0.853(10) 1.78(2) 2.600(4) 160(5)
O1W H1W O11 0.850(10) 1.977(19) 2.798(3) 162(5)
